data_4030875
loop_
_publ_author_name
'Eddahby, L.'
'Berrada, A.'
'Boukhari, A.'
'Holt, E. M.'

_publ_section_title
;
 Potassium cadmium orthovanadate and potassium tetracadmium
 trisorthovanadate
;
_journal_name_full 'European Journal of Solid State and Inorganic Chemistry'
_journal_page_first 527
_journal_page_last 551
_journal_volume 34
_journal_year 1997
_chemical_formula_sum 'Cd4 K O12 V3'
_chemical_formula_weight 833.5
_space_group_IT_number 15
_symmetry_cell_setting monoclinic
_symmetry_Int_Tables_number 15
_symmetry_space_group_name_Hall '-C 2yc'
_symmetry_space_group_name_H-M 'C 1 2/c 1'
_cell_angle_alpha 90
_cell_angle_beta 114.35(1)
_cell_angle_gamma 90
_cell_formula_units_Z 4
_cell_length_a 12.848(1)
_cell_length_b 13.446(2)
_cell_length_c 7.057(1)
_cell_volume 1110.7(3)
_diffrn_ambient_temperature 293
_diffrn_radiation_probe x-ray
_diffrn_radiation_type MoK\a
_diffrn_radiation_wavelength 0.71073
_exptl_absorpt_coefficient_mu 10.359
_exptl_crystal_density_diffrn 4.985
_exptl_crystal_F_000 1505
_refine_ls_goodness_of_fit_ref 1.071
_refine_ls_number_reflns 487
_refine_ls_R_factor_gt 0.0316
_refine_ls_wR_factor_gt 0.0921
_cod_data_source_file EJSSIC-1997-34-527-551-1.cif
_cod_data_source_block KCd4
_cod_original_sg_symbol_H-M 'C 2/c'
_cod_database_code 4030875

loop_
_symmetry_equiv_pos_site_id
_symmetry_equiv_pos_as_xyz
1 x,y,z
2 -x,y,1/2-z
3 -x,-y,-z
4 x,-y,1/2+z
5 1/2+x,1/2+y,z
6 1/2-x,1/2+y,1/2-z
7 1/2-x,1/2-y,-z
8 1/2+x,1/2-y,1/2+z

loop_
_atom_site_aniso_label
_atom_site_aniso_U_11
_atom_site_aniso_U_22
_atom_site_aniso_U_33
_atom_site_aniso_U_23
_atom_site_aniso_U_13
_atom_site_aniso_U_12
Cd1 0.0207(8) 0.0255(8) 0.0170(8) 0.0001(4) 0.0073(5) -0.0043(4)
Cd2 0.0162(9) 0.0195(9) 0.0220(9) 0.0000 0.0085(6) 0.0000
Cd3 0.1047(19) 0.0258(11) 0.0336(11) -0.0059(8) -0.0201(11) 0.0071(10)
Cd4 0.028(2) 0.058(3) 0.030(2) 0.0000 0.0108(17) 0.0000
V1 0.0161(13) 0.0210(14) 0.0168(12) -0.0032(9) 0.0046(10) 0.0007(9)
V2 0.0206(18) 0.0188(17) 0.0195(17) 0.0000 0.0052(14) 0.0000
O11 0.022(5) 0.028(5) 0.027(5) -0.001(3) 0.009(4) -0.010(4)
O12 0.036(6) 0.021(4) 0.032(5) -0.001(4) 0.017(4) 0.005(4)
O13 0.024(5) 0.034(5) 0.060(6) -0.006(4) 0.014(4) -0.001(4)
O14 0.038(6) 0.029(5) 0.013(4) 0.005(4) 0.009(4) 0.008(4)
O21 0.018(5) 0.043(5) 0.015(4) -0.001(4) -0.002(4) -0.003(4)
O22 0.029(5) 0.035(5) 0.068(6) -0.004(5) 0.021(5) 0.009(4)
K1 0.0207(8) 0.0255(8) 0.0170(8) 0.0001(4) 0.0073(5) -0.0043(4)
K3 0.1047(19) 0.0258(11) 0.0336(11) -0.0059(8) -0.0201(11) 0.0071(10)
K4 0.028(2) 0.058(3) 0.030(2) 0.0000 0.0108(17) 0.0000

loop_
_atom_site_label
_atom_site_type_symbol
_atom_site_thermal_displace_type
_atom_site_fract_x
_atom_site_fract_y
_atom_site_fract_z
_atom_site_occupancy
_atom_site_U_iso_or_equiv
_atom_site_calc_flag
_atom_site_refinement_flags
_atom_site_disorder_assembly
_atom_site_disorder_group
Cd1 Cd Uani 0.22101(7) 0.65950(7) 0.14508(12) 0.980 0.0212(5) . . . .
Cd2 Cd Uani 0.50000 0.73326(9) 0.75000 1.000 0.0190(5) . . . .
Cd3 Cd Uani 0.50000 0.50000 0.00000 0.930 0.0708(8) . . . .
Cd4 Cd Uani 0.50000 0.9732(3) 0.25000 0.120 0.0391(14) . . . .
V1 V Uani 0.73502(16) 0.88981(16) 0.1328(3) 1.000 0.0187(8) . . . .
V2 V Uani 0.50000 0.7071(2) 0.25000 1.000 0.0207(10) . . . .
O11 O Uani 0.6601(7) 0.8314(5) -0.1025(12) 1.000 0.026(3) . . . .
O12 O Uani 0.6727(7) 1.0004(6) 0.1207(12) 1.000 0.029(3) . . . .
O13 O Uani 0.8800(8) 0.9036(6) 0.2000(14) 1.000 0.040(3) . . . .
O14 O Uani 0.7179(7) 0.8229(5) 0.3209(11) 1.000 0.027(3) . . . .
O21 O Uani 0.4593(7) 0.7795(6) 0.0326(11) 1.000 0.028(3) . . . .
O22 O Uani 0.5974(7) 0.6254(7) 0.2326(14) 1.000 0.044(3) . . . .
K1 K Uani 0.22101(7) 0.65950(7) 0.14508(12) 0.020 0.0212(5) . . . .
K3 K Uani 0.50000 0.50000 0.00000 0.070 0.0708(8) . . . .
K4 K Uani 0.50000 0.9732(3) 0.25000 0.880 0.0391(14) . . . .

loop_
_atom_type_symbol
_atom_type_description
_atom_type_scat_dispersion_real
_atom_type_scat_dispersion_imag
_atom_type_scat_source
Cd Cd -0.8075 1.2024 ' International Tables Vol C Tables 4.2.6.8 and 6.1.1.4'
K K 0.2009 0.2494 ' International Tables Vol C Tables 4.2.6.8 and 6.1.1.4'
O O 0.0106 0.0060 ' International Tables Vol C Tables 4.2.6.8 and 6.1.1.4'
V V 0.3005 0.5294 ' International Tables Vol C Tables 4.2.6.8 and 6.1.1.4'

loop_
_geom_angle_atom_site_label_1
_geom_angle_atom_site_label_2
_geom_angle_atom_site_label_3
_geom_angle
_geom_angle_site_symmetry_1
_geom_angle_site_symmetry_2
_geom_angle_site_symmetry_3
_geom_angle_publ_flag
O14 Cd1 O22 84.1(3) 2_655 . 2_655 yes
O12 Cd1 O14 176.8(3) 5_445 . 2_655 yes
O14 Cd1 O21 86.6(3) 2_655 . 7_565 yes
O14 Cd1 O14 82.6(3) 2_655 . 8_464 yes
O11 Cd1 O14 94.7(3) 8_465 . 2_655 yes
O12 Cd1 O22 92.7(3) 5_445 . 2_655 yes
O21 Cd1 O22 166.4(3) 7_565 . 2_655 yes
O14 Cd1 O22 89.6(3) 8_464 . 2_655 yes
O11 Cd1 O22 111.6(3) 8_465 . 2_655 yes
O12 Cd1 O21 96.7(3) 5_445 . 7_565 yes
O12 Cd1 O14 97.7(3) 5_445 . 8_464 yes
O11 Cd1 O12 86.3(3) 8_465 . 5_445 yes
O14 Cd1 O21 79.5(3) 8_464 . 7_565 yes
O11 Cd1 O21 78.9(3) 8_465 . 7_565 yes
O11 Cd1 O14 158.4(3) 8_465 . 8_464 yes
O11 Cd2 O21 86.2(3) 1_556 . 1_556 yes
O11 Cd2 O11 110.0(3) 1_556 . 2_655 yes
O11 Cd2 O21 76.2(3) 1_556 . 2_655 yes
O11 Cd2 O13 88.4(3) 1_556 . 7_666 yes
O11 Cd2 O13 158.9(3) 1_556 . 8_465 yes
O11 Cd2 O21 76.2(3) 2_655 . 1_556 yes
O21 Cd2 O21 149.2(3) 1_556 . 2_655 yes
O13 Cd2 O21 116.5(3) 7_666 . 1_556 yes
O13 Cd2 O21 88.4(3) 8_465 . 1_556 yes
O11 Cd2 O21 86.2(3) 2_655 . 2_655 yes
O11 Cd2 O13 158.9(3) 2_655 . 7_666 yes
O11 Cd2 O13 88.4(3) 2_655 . 8_465 yes
O13 Cd2 O21 88.4(3) 7_666 . 2_655 yes
O13 Cd2 O21 116.5(3) 8_465 . 2_655 yes
O13 Cd2 O13 75.8(3) 7_666 . 8_465 yes
O22 Cd3 O22 180.00 . . 3_665 yes
O13 Cd3 O22 78.9(3) 6_645 . . yes
O13 Cd3 O22 101.1(3) 8_464 . . yes
O13 Cd3 O22 101.1(3) 6_645 . 3_665 yes
O13 Cd3 O22 78.9(3) 8_464 . 3_665 yes
O13 Cd3 O13 180.00 6_645 . 8_464 yes
O12 Cd4 O12 164.7(3) . . 2_655 yes
O12 Cd4 O12 96.6(3) . . 3_675 yes
O12 Cd4 O12 81.3(3) . . 4_575 yes
O12 Cd4 O12 81.3(3) 2_655 . 3_675 yes
O12 Cd4 O12 96.6(3) 2_655 . 4_575 yes
O12 Cd4 O12 164.7(3) 3_675 . 4_575 yes
O11 V1 O12 106.8(4) . . . yes
O11 V1 O13 115.0(5) . . . yes
O11 V1 O14 108.1(4) . . . yes
O12 V1 O13 110.9(4) . . . yes
O12 V1 O14 107.4(4) . . . yes
O13 V1 O14 108.4(4) . . . yes
O21 V2 O22 105.3(4) . . . yes
O21 V2 O21 110.5(4) . . 2_655 yes
O21 V2 O22 118.0(4) . . 2_655 yes
O21 V2 O22 118.0(4) 2_655 . . yes
O22 V2 O22 99.9(5) . . 2_655 yes
O21 V2 O22 105.3(4) 2_655 . 2_655 yes
O14 K1 O21 79.5(3) 8_464 . 7_565 yes
O11 K1 O21 78.9(3) 8_465 . 7_565 yes
O11 K1 O14 158.4(3) 8_465 . 8_464 yes
O21 K1 O22 166.4(3) 7_565 . 2_655 yes
O14 K1 O22 84.1(3) 2_655 . 2_655 yes
O12 K1 O14 176.8(3) 5_445 . 2_655 yes
O14 K1 O21 86.6(3) 2_655 . 7_565 yes
O14 K1 O14 82.6(3) 2_655 . 8_464 yes
O11 K1 O14 94.7(3) 8_465 . 2_655 yes
O12 K1 O22 92.7(3) 5_445 . 2_655 yes
O12 K1 O21 96.7(3) 5_445 . 7_565 yes
O14 K1 O22 89.6(3) 8_464 . 2_655 yes
O11 K1 O22 111.6(3) 8_465 . 2_655 yes
O12 K1 O14 97.7(3) 5_445 . 8_464 yes
O11 K1 O12 86.3(3) 8_465 . 5_445 yes
O22 K3 O22 180.00 . . 3_665 yes
Cd2 O11 V1 137.4(5) 1_554 . . yes
Cd1 O11 V1 120.3(5) 8_564 . . yes
Cd1 O11 Cd2 102.3(3) 8_564 . 1_554 yes
Cd4 O12 Cd4 83.4(3) . . 3_675 yes
Cd4 O12 V1 110.8(4) 3_675 . . yes
Cd1 O12 V1 137.8(5) 5_555 . . yes
Cd4 O12 V1 107.4(4) . . . yes
Cd3 O13 V1 121.5(5) 6_655 . . yes
Cd2 O13 V1 121.7(4) 7_666 . . yes
Cd2 O13 Cd3 98.5(4) 7_666 . 6_655 yes
Cd1 O14 V1 116.0(4) 2_655 . . yes
Cd1 O14 V1 141.0(4) 8_565 . . yes
Cd1 O14 Cd1 97.4(3) 2_655 . 8_565 yes
Cd1 O21 V2 124.3(5) 7_565 . . yes
Cd1 O21 Cd2 99.2(3) 7_565 . 1_554 yes
Cd2 O21 V2 121.4(4) 1_554 . . yes
V2 O22 K3 108.7(5) . . . yes
Cd1 O22 V2 122.2(5) 2_655 . . yes
Cd3 O22 V2 108.7(5) . . . yes

loop_
_geom_bond_atom_site_label_1
_geom_bond_atom_site_label_2
_geom_bond_distance
_geom_bond_site_symmetry_1
_geom_bond_site_symmetry_2
_geom_bond_publ_flag
Cd1 O14 2.312(7) . 2_655 yes
Cd1 O22 2.177(10) . 2_655 yes
Cd1 O12 2.214(8) . 5_445 yes
Cd1 O21 2.284(9) . 7_565 yes
Cd1 O14 2.284(8) . 8_464 yes
Cd1 O11 2.225(9) . 8_465 yes
Cd2 O11 2.300(9) . 1_556 yes
Cd2 O21 2.345(8) . 1_556 yes
Cd2 O11 2.300(8) . 2_655 yes
Cd2 O21 2.345(8) . 2_655 yes
Cd2 O13 2.332(9) . 7_666 yes
Cd2 O13 2.332(9) . 8_465 yes
Cd3 O22 2.326(9) . . yes
Cd3 O22 2.326(9) . 3_665 yes
Cd3 O13 2.418(9) . 6_645 yes
Cd3 O13 2.418(9) . 8_464 yes
Cd4 O12 2.749(9) . . yes
Cd4 O12 2.749(9) . 2_655 yes
Cd4 O12 2.666(8) . 3_675 yes
Cd4 O12 2.666(8) . 4_575 yes
V1 O11 1.727(8) . . yes
V1 O12 1.674(9) . . yes
V1 O13 1.732(11) . . yes
V1 O14 1.691(8) . . yes
V2 O21 1.707(8) . . yes
V2 O22 1.707(10) . . yes
V2 O21 1.707(8) . 2_655 yes
V2 O22 1.707(10) . 2_655 yes
K1 O14 2.312(7) . 2_655 yes
K1 O22 2.177(10) . 2_655 yes
K1 O12 2.214(8) . 5_445 yes
K1 O21 2.284(9) . 7_565 yes
K1 O14 2.284(8) . 8_464 yes
K1 O11 2.225(9) . 8_465 yes
K3 O22 2.326(9) . . yes
K3 O22 2.326(9) . 3_665 yes

loop_
_geom_torsion_atom_site_label_1
_geom_torsion_atom_site_label_2
_geom_torsion_atom_site_label_3
_geom_torsion_atom_site_label_4
_geom_torsion
_geom_torsion_site_symmetry_1
_geom_torsion_site_symmetry_2
_geom_torsion_site_symmetry_3
_geom_torsion_site_symmetry_4
_geom_torsion_publ_flag
O13 Cd3 O22 V2 -127.5(5) 6_645 . . . no
O13 Cd3 O22 V2 52.6(5) 8_464 . . . no
O12 V1 O11 Cd2 -85.9(6) . . . 1_554 no
O12 V1 O11 Cd1 95.8(5) . . . 8_564 no
O13 V1 O11 Cd2 150.6(6) . . . 1_554 no
O13 V1 O11 Cd1 -27.7(6) . . . 8_564 no
O14 V1 O11 Cd2 29.4(7) . . . 1_554 no
O14 V1 O11 Cd1 -149.0(4) . . . 8_564 no
O11 V1 O12 Cd1 -120.6(6) . . . 5_555 no
O13 V1 O12 Cd1 5.4(8) . . . 5_555 no
O14 V1 O12 Cd1 123.6(6) . . . 5_555 no
O11 V1 O13 Cd3 172.5(4) . . . 6_655 no
O11 V1 O13 Cd2 -61.8(6) . . . 7_666 no
O12 V1 O13 Cd3 51.2(6) . . . 6_655 no
O12 V1 O13 Cd2 176.9(4) . . . 7_666 no
O14 V1 O13 Cd3 -66.4(5) . . . 6_655 no
O14 V1 O13 Cd2 59.3(6) . . . 7_666 no
O11 V1 O14 Cd1 59.1(6) . . . 2_655 no
O11 V1 O14 Cd1 -154.7(7) . . . 8_565 no
O12 V1 O14 Cd1 174.1(4) . . . 2_655 no
O12 V1 O14 Cd1 -39.8(9) . . . 8_565 no
O13 V1 O14 Cd1 -66.1(5) . . . 2_655 no
O13 V1 O14 Cd1 80.1(8) . . . 8_565 no
O22 V2 O21 Cd2 14.8(6) . . . 1_554 no
O22 V2 O21 Cd1 144.7(5) . . . 7_565 no
O21 V2 O22 Cd3 -78.5(5) . . . . no
O21 V2 O22 Cd1 88.3(6) . . . 2_655 no
O21 V2 O22 Cd3 157.7(4) 2_655 . . . no
O22 V2 O22 Cd3 44.3(5) 2_655 . . . no
O21 V2 O21 Cd2 143.2(5) . . 2_655 . no
O22 V2 O21 Cd2 -95.6(6) . . 2_655 . no
O21 V2 O22 Cd1 -35.5(7) . . 2_655 . no
O22 V2 O22 Cd1 -148.8(5) . . 2_655 . no
